data_7043228
loop_
_publ_author_name
'Hu, Dandan'
'Zhang, Yingying'
'Yang, Huajun'
'Lin, Jian'
'Wu, Tao'

_publ_section_title
;
 Structural transformation of selenidostannates from 1D to 0D and 2D via a
 stepwise amine-templated assembly strategy
;
_journal_name_full 'Dalton Trans.'
_journal_paper_doi 10.1039/C7DT01546A
_journal_year 2017
_chemical_formula_moiety 'C8 Fe N5 Se7 Sn3'
_chemical_formula_sum 'C8 Fe N5 Se7 Sn3'
_chemical_formula_weight 1130.83
_chemical_name_common SnFeSeCN
_chemical_name_systematic
; 
 ? 
;
_space_group_IT_number 19
_symmetry_cell_setting orthorhombic
_symmetry_space_group_name_Hall 'P 2ac 2ab'
_symmetry_space_group_name_H-M 'P 21 21 21'
_atom_sites_solution_primary direct
_atom_sites_solution_secondary difmap
_audit_creation_method SHELXL-97
_audit_update_record
;
2017-03-15 deposited with the CCDC.
2017-05-23 downloaded from the CCDC.
;
_cell_angle_alpha 90.00
_cell_angle_beta 90.00
_cell_angle_gamma 90.00
_cell_formula_units_Z 4
_cell_length_a 12.4958(3)
_cell_length_b 13.7745(3)
_cell_length_c 14.0233(3)
_cell_measurement_reflns_used 5265
_cell_measurement_temperature 293(2)
_cell_measurement_theta_max 39.4670
_cell_measurement_theta_min 3.2430
_cell_volume 2413.74(9)
_computing_structure_refinement 'SHELXL-97 (Sheldrick, 1997)'
_computing_structure_solution 'SHELXS-97 (Sheldrick, 1990)'
_diffrn_ambient_temperature 293(2)
_diffrn_measured_fraction_theta_full 0.998
_diffrn_measured_fraction_theta_max 0.998
_diffrn_measurement_device_type 'CCD area detector'
_diffrn_measurement_method 'phi and omega scans'
_diffrn_radiation_monochromator graphite
_diffrn_radiation_source 'fine-focus sealed tube'
_diffrn_radiation_type MoK\a
_diffrn_radiation_wavelength 0.71073
_diffrn_reflns_av_R_equivalents 0.0260
_diffrn_reflns_av_sigmaI/netI 0.0387
_diffrn_reflns_limit_h_max 11
_diffrn_reflns_limit_h_min -14
_diffrn_reflns_limit_k_max 16
_diffrn_reflns_limit_k_min -14
_diffrn_reflns_limit_l_max 16
_diffrn_reflns_limit_l_min -16
_diffrn_reflns_number 8749
_diffrn_reflns_theta_full 24.99
_diffrn_reflns_theta_max 29.4670
_diffrn_reflns_theta_min 3.2430
_exptl_absorpt_coefficient_mu 14.215
_exptl_absorpt_correction_T_max 0.241
_exptl_absorpt_correction_T_min 0.046
_exptl_absorpt_correction_type multi-scan
_exptl_crystal_colour black
_exptl_crystal_density_diffrn 3.112
_exptl_crystal_density_method 'not measured'
_exptl_crystal_description square
_exptl_crystal_F_000 1980
_exptl_crystal_size_max 0.30
_exptl_crystal_size_mid 0.20
_exptl_crystal_size_min 0.10
_refine_diff_density_max 0.660
_refine_diff_density_min -0.679
_refine_diff_density_rms 0.147
_refine_ls_abs_structure_details 'Flack H D (1983), Acta Cryst. A39, 876-881'
_refine_ls_abs_structure_Flack 0.993(19)
_refine_ls_extinction_method none
_refine_ls_goodness_of_fit_ref 1.064
_refine_ls_matrix_type full
_refine_ls_number_parameters 217
_refine_ls_number_reflns 4190
_refine_ls_number_restraints 0
_refine_ls_restrained_S_all 1.064
_refine_ls_R_factor_all 0.0474
_refine_ls_R_factor_gt 0.0434
_refine_ls_shift/su_max 0.000
_refine_ls_shift/su_mean 0.000
_refine_ls_structure_factor_coef Fsqd
_refine_ls_weighting_details 'calc w=1/[\s^2^(Fo^2^)+(0.0360P)^2^+46.4112P] where P=(Fo^2^+2Fc^2^)/3'
_refine_ls_weighting_scheme calc
_refine_ls_wR_factor_gt 0.0998
_refine_ls_wR_factor_ref 0.1025
_reflns_number_gt 3908
_reflns_number_total 6706
_reflns_threshold_expression >2sigma(I)
_cod_data_source_file c7dt01546a2.cif
_cod_data_source_block sfs
_cod_depositor_comments
;
The following automatic conversions were performed:

'_exptl_absorpt_correction_type' value 'Multi-scan' changed to
'multi-scan' according to
/home/data/users/saulius/crontab/automatic-downloads/rss-feeds/RSC/lib/dictionaries/cif_core.dic
dictionary named 'cif_core.dic' version 2.4.2 from 2011-04-26.

Automatic conversion script
Id: cif_fix_values 4973 2017-02-22 13:04:09Z antanas 
;
_cod_database_code 7043228

loop_
_symmetry_equiv_pos_as_xyz
'x, y, z'
'-x+1/2, -y, z+1/2'
'-x, y+1/2, -z+1/2'
'x+1/2, -y+1/2, -z'

loop_
_atom_site_label
_atom_site_type_symbol
_atom_site_fract_x
_atom_site_fract_y
_atom_site_fract_z
_atom_site_U_iso_or_equiv
_atom_site_adp_type
_atom_site_occupancy
_atom_site_symmetry_multiplicity
_atom_site_calc_flag
Se2 Se 0.61181(12) 0.42498(12) -0.10253(10) 0.0322(3) Uani 1 1 d
Sn1 Sn 0.78107(7) 0.43478(7) -0.00468(6) 0.0241(2) Uani 1 1 d
Sn2 Sn 0.84262(7) 0.23366(6) 0.14164(6) 0.0235(2) Uani 1 1 d
Sn3 Sn 0.79807(8) 0.46207(7) 0.27125(6) 0.0297(2) Uani 1 1 d
Se4 Se 0.92061(11) 0.29782(10) -0.01394(9) 0.0250(3) Uani 1 1 d
Se5 Se 0.81754(11) 0.56506(10) 0.12278(9) 0.0248(3) Uani 1 1 d
Se6 Se 0.93737(11) 0.32653(10) 0.27595(10) 0.0273(3) Uani 1 1 d
Se7 Se 0.87351(11) 0.55023(11) -0.13507(10) 0.0321(3) Uani 1 1 d
Se1 Se 0.66931(11) 0.32799(10) 0.13721(10) 0.0267(3) Uani 1 1 d
Se3 Se 0.82437(13) 0.05907(10) 0.16448(10) 0.0325(3) Uani 1 1 d
Fe11 Fe 0.70537(15) 0.05328(15) 0.32656(14) 0.0274(4) Uani 1 1 d
N3 N 0.8410(9) -0.0361(8) 0.3777(8) 0.031(3) Uani 1 1 d
N5 N 0.7948(9) 0.1583(9) 0.4215(9) 0.030(3) Uani 1 1 d
N1 N 0.5702(11) 0.1148(10) 0.2469(10) 0.044(3) Uani 1 1 d
N2 N 0.5864(10) 0.0840(10) 0.4449(9) 0.040(3) Uani 1 1 d
N4 N 0.6448(12) -0.1002(10) 0.2997(11) 0.048(4) Uani 1 1 d
C5 C 0.9024(13) 0.1151(11) 0.4428(12) 0.037(4) Uani 1 1 d
C7 C 0.7414(14) -0.1665(11) 0.3021(12) 0.040(4) Uani 1 1 d
C8 C 0.8086(13) -0.1397(11) 0.3888(11) 0.037(4) Uani 1 1 d
C6 C 0.8909(13) 0.0063(11) 0.4609(12) 0.038(4) Uani 1 1 d
C1 C 0.4857(14) 0.1552(15) 0.3108(15) 0.055(5) Uani 1 1 d
C3 C 0.6187(14) 0.1763(13) 0.4937(14) 0.051(4) Uani 1 1 d
C2 C 0.4780(12) 0.0942(15) 0.4018(14) 0.051(5) Uani 1 1 d
C4 C 0.7359(15) 0.1749(14) 0.5118(13) 0.050(5) Uani 1 1 d

loop_
_atom_site_aniso_label
_atom_site_aniso_U_11
_atom_site_aniso_U_22
_atom_site_aniso_U_33
_atom_site_aniso_U_23
_atom_site_aniso_U_13
_atom_site_aniso_U_12
Se2 0.0312(8) 0.0363(8) 0.0292(7) 0.0042(6) -0.0072(6) -0.0039(7)
Sn1 0.0280(5) 0.0268(5) 0.0175(4) 0.0003(4) -0.0036(4) 0.0032(4)
Sn2 0.0315(5) 0.0193(4) 0.0198(4) 0.0007(4) 0.0001(4) -0.0015(4)
Sn3 0.0416(6) 0.0293(5) 0.0182(4) 0.0033(4) 0.0093(4) 0.0095(4)
Se4 0.0268(7) 0.0257(7) 0.0226(7) -0.0007(5) 0.0040(6) -0.0005(6)
Se5 0.0319(7) 0.0218(7) 0.0208(6) 0.0018(5) 0.0018(5) -0.0025(6)
Se6 0.0301(7) 0.0264(7) 0.0254(7) -0.0016(6) -0.0069(6) 0.0031(6)
Se7 0.0355(8) 0.0382(9) 0.0225(6) 0.0072(6) -0.0030(6) -0.0081(7)
Se1 0.0262(7) 0.0271(7) 0.0269(6) 0.0029(6) 0.0030(6) -0.0021(6)
Se3 0.0469(9) 0.0199(7) 0.0306(7) 0.0009(6) 0.0088(7) -0.0012(7)
Fe11 0.0247(10) 0.0253(11) 0.0322(10) 0.0033(8) -0.0032(8) -0.0001(9)
N3 0.031(6) 0.025(6) 0.037(6) 0.004(5) 0.000(6) 0.003(5)
N5 0.020(6) 0.027(6) 0.043(7) 0.004(5) 0.002(5) 0.003(5)
N1 0.036(7) 0.044(8) 0.052(8) 0.017(7) 0.000(7) -0.002(7)
N2 0.033(7) 0.045(8) 0.040(7) 0.003(6) 0.000(6) -0.003(6)
N4 0.050(9) 0.037(8) 0.056(9) 0.006(7) -0.012(7) -0.011(7)
C5 0.032(8) 0.029(8) 0.051(10) 0.007(7) -0.012(8) -0.008(7)
C7 0.051(10) 0.021(8) 0.048(9) -0.009(7) -0.005(8) 0.002(7)
C8 0.048(9) 0.021(7) 0.043(9) 0.006(6) -0.004(8) -0.001(7)
C6 0.039(9) 0.031(8) 0.043(8) 0.003(7) -0.015(7) 0.006(7)
C1 0.039(10) 0.055(12) 0.071(13) 0.015(10) -0.001(9) 0.006(9)
C3 0.045(10) 0.044(10) 0.064(12) -0.007(9) 0.015(9) -0.003(8)
C2 0.019(8) 0.068(13) 0.065(12) 0.019(10) 0.000(8) -0.007(8)
C4 0.059(11) 0.047(11) 0.043(10) -0.015(8) 0.001(9) 0.004(9)

loop_
_atom_type_symbol
_atom_type_description
_atom_type_scat_dispersion_real
_atom_type_scat_dispersion_imag
_atom_type_scat_source
C C 0.0033 0.0016 'International Tables Vol C Tables 4.2.6.8 and 6.1.1.4'
H H 0.0000 0.0000 'International Tables Vol C Tables 4.2.6.8 and 6.1.1.4'
N N 0.0061 0.0033 'International Tables Vol C Tables 4.2.6.8 and 6.1.1.4'
Fe Fe 0.3463 0.8444 'International Tables Vol C Tables 4.2.6.8 and 6.1.1.4'
Se Se -0.0929 2.2259 'International Tables Vol C Tables 4.2.6.8 and 6.1.1.4'
Sn Sn -0.6537 1.4246 'International Tables Vol C Tables 4.2.6.8 and 6.1.1.4'

loop_
_geom_angle_atom_site_label_1
_geom_angle_atom_site_label_2
_geom_angle_atom_site_label_3
_geom_angle
_geom_angle_site_symmetry_1
_geom_angle_site_symmetry_3
Sn1 Se2 Sn3 88.59(5) . 2_664
Se2 Sn1 Se4 120.08(6) . .
Se2 Sn1 Se5 124.27(6) . .
Se4 Sn1 Se5 115.25(5) . .
Se2 Sn1 Se7 91.26(5) . .
Se4 Sn1 Se7 96.22(5) . .
Se5 Sn1 Se7 89.07(5) . .
Se2 Sn1 Se1 86.63(5) . .
Se4 Sn1 Se1 89.36(5) . .
Se5 Sn1 Se1 87.80(5) . .
Se7 Sn1 Se1 174.36(6) . .
Se3 Sn2 Se1 115.51(6) . .
Se3 Sn2 Se4 119.38(6) . .
Se1 Sn2 Se4 97.38(5) . .
Se3 Sn2 Se6 116.02(6) . .
Se1 Sn2 Se6 99.04(5) . .
Se4 Sn2 Se6 106.21(5) . .
Se7 Sn3 Se5 123.25(6) 2_665 .
Se7 Sn3 Se6 121.15(6) 2_665 .
Se5 Sn3 Se6 111.44(5) . .
Se7 Sn3 Se2 93.07(5) 2_665 2_665
Se5 Sn3 Se2 100.50(6) . 2_665
Se6 Sn3 Se2 97.13(6) . 2_665
Sn2 Se4 Sn1 87.24(5) . .
Sn3 Se5 Sn1 99.41(5) . .
Sn3 Se6 Sn2 91.78(5) . .
Sn3 Se7 Sn1 87.08(5) 2_664 .
Sn2 Se1 Sn1 82.08(5) . .
Sn2 Se3 Fe11 100.96(7) . .
N1 Fe11 N3 165.6(5) . .
N1 Fe11 N5 115.6(5) . .
N3 Fe11 N5 77.7(4) . .
N1 Fe11 N2 78.2(5) . .
N3 Fe11 N2 111.6(5) . .
N5 Fe11 N2 76.9(4) . .
N1 Fe11 N4 91.1(5) . .
N3 Fe11 N4 78.0(5) . .
N5 Fe11 N4 148.8(5) . .
N2 Fe11 N4 94.4(5) . .
N1 Fe11 Se3 89.1(4) . .
N3 Fe11 Se3 82.4(3) . .
N5 Fe11 Se3 101.7(3) . .
N2 Fe11 Se3 164.9(4) . .
N4 Fe11 Se3 94.1(4) . .
C6 N3 C8 114.8(12) . .
C6 N3 Fe11 111.5(9) . .
C8 N3 Fe11 110.9(9) . .
C5 N5 C4 109.6(13) . .
C5 N5 Fe11 107.8(9) . .
C4 N5 Fe11 110.8(10) . .
C1 N1 Fe11 112.5(11) . .
C3 N2 C2 110.5(14) . .
C3 N2 Fe11 108.4(10) . .
C2 N2 Fe11 108.4(10) . .
C7 N4 Fe11 106.9(10) . .
N5 C5 C6 109.7(12) . .
N4 C7 C8 108.1(13) . .
N3 C8 C7 107.4(12) . .
N3 C6 C5 107.7(13) . .
N1 C1 C2 109.9(15) . .
N2 C3 C4 109.4(15) . .
N2 C2 C1 109.5(13) . .
C3 C4 N5 110.2(15) . .

loop_
_geom_bond_atom_site_label_1
_geom_bond_atom_site_label_2
_geom_bond_distance
_geom_bond_site_symmetry_2
Se2 Sn1 2.5247(16) .
Se2 Sn3 2.6118(17) 2_664
Sn1 Se4 2.5722(16) .
Sn1 Se5 2.5735(16) .
Sn1 Se7 2.6846(16) .
Sn1 Se1 2.8414(16) .
Sn2 Se3 2.4367(17) .
Sn2 Se1 2.5263(16) .
Sn2 Se4 2.5478(15) .
Sn2 Se6 2.5662(16) .
Sn3 Se7 2.5202(17) 2_665
Sn3 Se5 2.5312(15) .
Sn3 Se6 2.5534(17) .
Sn3 Se2 2.6118(18) 2_665
Se7 Sn3 2.5202(17) 2_664
Se3 Fe11 2.717(2) .
Fe11 N1 2.195(14) .
Fe11 N3 2.215(12) .
Fe11 N5 2.262(12) .
Fe11 N2 2.268(13) .
Fe11 N4 2.277(14) .
N3 C6 1.446(19) .
N3 C8 1.491(18) .
N5 C5 1.501(19) .
N5 C4 1.48(2) .
N1 C1 1.49(2) .
N2 C3 1.50(2) .
N2 C2 1.49(2) .
N4 C7 1.51(2) .
C5 C6 1.53(2) .
C7 C8 1.52(2) .
C1 C2 1.53(3) .
C3 C4 1.49(3) .
